data_4123001
loop_
_publ_author_name
'Lee, Chul-Ho'
'Liu, Lian'
'Bejger, Christopher'
'Turkiewicz, Ari'
'Goko, Tatsuo'
'Arguello, Carlos J.'
'Frandsen, Benjamin A.'
'Cheung, Sky C.'
'Medina, Teresa'
'Munsie, Timothy J. S.'
'D'Ortenzio, Robert'
'Luke, Graeme M.'
'Besara, Tiglet'
'Lalancette, Roger A.'
'Siegrist, Theo'
'Stephens, Peter W.'
'Crowther, Andrew C.'
'Brus, Louis E.'
'Matsuo, Yutaka'
'Nakamura, Eiichi'
'Uemura, Yasutomo J.'
'Kim, Philip'
'Nuckolls, Colin'
'Steigerwald, Michael L.'
'Roy, Xavier'

_publ_section_title
;
 Ferromagnetic Ordering in Superatomic Solids.
;
_journal_name_full 'Journal of the American Chemical Society'
_journal_page_first 141120142959006
_journal_paper_doi 10.1021/ja5098622
_journal_year 2014
_chemical_formula_moiety 'C60, C24 H72 Ni9 P6 Te6'
_chemical_formula_sum 'C84 H72 Ni9 P8 Te6'
_chemical_formula_weight 2622.99
_chemical_name_common
;
Nickel Telurium Trimethylphosphine C60 complex
;
_space_group_crystal_system trigonal
_space_group_IT_number 148
_space_group_name_H-M_alt 'R -3 :H'
_symmetry_Int_Tables_number 148
_symmetry_space_group_name_Hall '-R 3'
_symmetry_space_group_name_H-M 'R -3 :H'
_cell_angle_alpha 90
_cell_angle_beta 90
_cell_angle_gamma 120
_cell_formula_units_Z 3
_cell_length_a 14.75719(28)
_cell_length_b 14.75719(28)
_cell_length_c 31.85430(89)
_cell_measurement_temperature 295
_cell_volume 6007.7(2)
_computing_cell_refinement 'TOPAS Academic'
_computing_data_collection Spec
_computing_data_reduction asap
_computing_molecular_graphics 'Crystal Maker'
_computing_publication_material 'PLATON (Spek, 2003)'
_computing_structure_refinement 'TOPAS Academic'
_computing_structure_solution 'TOPAS Academic'
_diffrn_ambient_temperature 295
_diffrn_detector 'NaI scintillation counter'
_diffrn_measurement_device_type 'Huber diffractometer'
_diffrn_radiation_monochromator 'double Si(111)'
_diffrn_radiation_wavelength 0.69991
_diffrn_source synchrotron
_exptl_absorpt_correction_type none
_pd_block_diffractogram_id XR368_profile
_pd_char_colour black
_pd_instr_location
; 
X16C, National Synchrotron Light Source, Brookhaven National Laboratory
;
_pd_meas_2theta_range_inc 0.005
_pd_meas_2theta_range_max 32
_pd_meas_2theta_range_min 2
_pd_meas_number_of_points 6001
_pd_meas_scan_method step
_pd_proc_info_excluded_regions none
_pd_proc_ls_background_function
;
Chebyshev polynomial with 11 coeffecients plus two pseudo-Voigt bumps
;
_pd_proc_ls_pref_orient_corr
; 
none 
;
_pd_proc_ls_profile_function
;
TOPAS Simple_Axial_Model function with Rp=9999,Rs=300
Peaks pseudo-Voigt shape, with refined anisotropic strain broadening
per Stephens, P. W., J. Appl. Cryst. (1999). 32, 281-289.
;
_pd_proc_ls_prof_R_factor 0.0179
_pd_proc_ls_prof_wR_expected 0.0091
_pd_proc_ls_prof_wR_factor 0.0232
_pd_spec_mounting
;
Sealed glass capillary of 1 mm nom diameter
;
_pd_spec_mount_mode transmission
_pd_spec_shape cylinder
_pd_spec_size_axial 8
_pd_spec_size_equat 1
_pd_spec_size_thick 1
_refine_ls_extinction_method None
_refine_ls_goodness_of_fit_all 2.544
_refine_ls_matrix_type full
_refine_ls_number_constraints 0
_refine_ls_number_parameters 78
_refine_ls_number_restraints 0
_refine_ls_R_I_factor 0.0090
_refine_ls_shift/su_max 0.01
_refine_ls_weighting_scheme sigma
_cod_data_source_file Ni9Te6(PMe3)8_C60.cif
_cod_data_source_block Ni9Te6(PMe3)8_C60
_cod_depositor_comments
;
The following automatic conversions were performed:

'_space_group_crystal_system' value 'Trigonal' changed to 'trigonal'
according to
/home/saulius/struct/COD-crude-data--automatic-downloads/rss-feeds/ACS/lib/dictionaries/cif_core.dic
dictionary named 'cif_core.dic' version 2.4.2 from 2011-04-26.

Automatic conversion script
Id: cif_fix_values 2935 2014-11-11 08:27:57Z andrius 

2021-04-11
Space group name changed to comply with IUCR recomendations
                 miguel
;
_cod_original_cell_volume 6007.67(28)
_cod_database_code 4123001

loop_
_symmetry_equiv_pos_site_id
_symmetry_equiv_pos_as_xyz
1 x,y,z
2 -y,x-y,z
3 -x+y,-x,z
4 -x,-y,-z
5 y,-x+y,-z
6 x-y,x,-z
7 1/3+x,2/3+y,2/3+z
8 1/3-y,2/3+x-y,2/3+z
9 1/3-x+y,2/3-x,2/3+z
10 1/3-x,2/3-y,2/3-z
11 1/3+y,2/3-x+y,2/3-z
12 1/3+x-y,2/3+x,2/3-z
13 2/3+x,1/3+y,1/3+z
14 2/3-y,1/3+x-y,1/3+z
15 2/3-x+y,1/3-x,1/3+z
16 2/3-x,1/3-y,1/3-z
17 2/3+y,1/3-x+y,1/3-z
18 2/3+x-y,1/3+x,1/3-z

loop_
_atom_site_label
_atom_site_type_symbol
_atom_site_thermal_displace_type
_atom_site_fract_x
_atom_site_fract_y
_atom_site_fract_z
_atom_site_occupancy
_atom_site_U_iso_or_equiv
Te4 Te Uiso 0.0977(9) 0.1927(2) 0.05467(6) 1.000 0.0539(7)
Ni1 Ni Uiso 0.00000 0.00000 0.00000 1.000 0.0539(7)
Ni2 Ni Uiso 0.00000 0.00000 0.07538(15) 1.000 0.0539(7)
Ni3 Ni Uiso 0.1771(13) 0.0874(6) 0.02513(5) 1.000 0.0539(7)
P5 P Uiso 0.00000 0.00000 0.1428(2) 1.000 0.0539(7)
P6 P Uiso 0.336(2) 0.1655(11) 0.04761(7) 1.000 0.0539(7)
C1 C Uiso 0.044(3) 0.1234(8) 0.1688(2) 1.000 0.0539(7)
C2 C Uiso 0.355(4) 0.162(2) 0.1032(3) 1.000 0.0539(7)
C3 C Uiso 0.421(5) 0.121(3) 0.0278(8) 1.000 0.0539(7)
C4 C Uiso 0.414(4) 0.3038(18) 0.0377(9) 1.000 0.0539(7)
H1A H Uiso 0.004(16) 0.154(11) 0.159(7) 1.000 0.22(5)
H1B H Uiso 0.04(2) 0.113(4) 0.1982(14) 1.000 0.22(5)
H1C H Uiso 0.12(2) 0.169(8) 0.163(7) 1.000 0.22(5)
H2A H Uiso 0.30(3) 0.154(19) 0.1178(5) 1.000 0.22(5)
H2B H Uiso 0.36(2) 0.104(9) 0.1096(14) 1.000 0.22(5)
H2C H Uiso 0.42(3) 0.225(10) 0.1117(12) 1.000 0.22(5)
H3A H Uiso 0.441(15) 0.092(13) 0.050(2) 1.000 0.22(5)
H3B H Uiso 0.385(16) 0.069(11) 0.007(4) 1.000 0.22(5)
H3C H Uiso 0.482(10) 0.178(5) 0.016(5) 1.000 0.22(5)
H4A H Uiso 0.422(16) 0.3412(15) 0.063(3) 1.000 0.22(5)
H4B H Uiso 0.480(8) 0.319(4) 0.027(8) 1.000 0.22(5)
H4C H Uiso 0.380(19) 0.324(4) 0.018(5) 1.000 0.22(5)
C10 C Uiso 0.38770 0.60966 0.06468 1.000 0.048(6)
C11 C Uiso 0.27404 0.55537 0.06468 1.000 0.049(6)
C12 C Uiso 0.23670 0.46315 0.09099 1.000 0.049(6)
C13 C Uiso 0.42066 0.55093 0.09099 1.000 0.049(6)
C14 C Uiso 0.32730 0.46039 0.10728 1.000 0.049(6)
C15 C Uiso 0.50902 0.60353 0.11619 1.000 0.049(6)
C16 C Uiso 0.14898 0.43161 0.11622 1.000 0.049(6)
C17 C Uiso 0.32626 0.42617 0.14815 1.000 0.049(6)
C18 C Uiso 0.50800 0.56791 0.15885 1.000 0.049(6)
C19 C Uiso 0.14772 0.39597 0.15885 1.000 0.049(6)

loop_
_geom_angle_atom_site_label_1
_geom_angle_atom_site_label_2
_geom_angle_atom_site_label_3
_geom_angle
_geom_angle_site_symmetry_1
_geom_angle_site_symmetry_3
Ni1 Te4 Ni3 50.3(2) . .
Ni1 Te4 Ni3 50.3(3) . 2_555
Ni1 Te4 Ni3 50.3(3) . 6_555
Ni2 Te4 Ni3 65.9(2) . .
Ni2 Te4 Ni3 65.9(3) . 2_555
Ni2 Te4 Ni3 100.5(3) . 6_555
Ni3 Te4 Ni3 100.5(4) . 2_555
Ni3 Te4 Ni3 65.9(4) . 6_555
Ni3 Te4 Ni3 65.9(4) 2_555 6_555
Ni1 Te4 Ni2 50.26(11) . .
Te4 Ni1 Te4 90.0(2) . 3_555
Te4 Ni1 Te4 180.00 . 4_555
Te4 Ni1 Te4 90.0(2) . 2_555
Te4 Ni1 Te4 90.0(2) . 6_555
Te4 Ni1 Te4 90.0(2) 2_555 3_555
Te4 Ni1 Te4 90.0(2) . 5_555
Te4 Ni1 Te4 180.00 2_555 5_555
Te4 Ni1 Te4 90.0(2) 2_555 6_555
Te4 Ni1 Te4 90.0(2) 3_555 4_555
Te4 Ni1 Te4 90.0(2) 3_555 5_555
Te4 Ni1 Te4 180.00 3_555 6_555
Te4 Ni1 Te4 90.0(2) 4_555 5_555
Te4 Ni1 Te4 90.0(2) 4_555 6_555
Te4 Ni1 Te4 90.0(2) 5_555 6_555
Te4 Ni1 Te4 90.0(2) 2_555 4_555
Te4 Ni2 Te4 113.6(3) . 2_555
Te4 Ni2 Te4 113.6(3) . 3_555
Te4 Ni2 P5 105.00(11) . .
Te4 Ni2 P5 105.00(13) 3_555 .
Te4 Ni2 Te4 113.6(3) 2_555 3_555
Te4 Ni2 P5 105.00(12) 2_555 .
Te4 Ni3 Te4 113.6(4) . 5_555
Te4 Ni3 P6 105.0(6) 3_555 .
Te4 Ni3 P6 105.0(5) 5_555 .
Te4 Ni3 Te4 113.5(3) 3_555 5_555
Te4 Ni3 P6 105.0(6) . .
Te4 Ni3 Te4 113.6(4) . 3_555
Ni2 P5 C1 117.4(3) . .
C1 P5 C1 100.8(10) . 2_555
Ni2 P5 C1 117.4(4) . 2_555
Ni2 P5 C1 117.3(5) . 3_555
C1 P5 C1 100.5(10) 2_555 3_555
C1 P5 C1 100.5(11) . 3_555
Ni3 P6 C3 117.4(13) . .
Ni3 P6 C2 117.3(16) . .
C2 P6 C4 100.6(14) . .
Ni3 P6 C4 117.4(17) . .
C2 P6 C3 101(2) . .
C3 P6 C4 101(2) . .
C11 C10 C11 119.99 . 2_665
C11 C10 C13 120.01 2_665 .
C11 C10 C13 108.03 . .
C10 C11 C10 120.01 . 3_565
C10 C11 C12 119.99 3_565 .
C10 C11 C12 108.01 . .
C11 C12 C16 119.97 . .
C14 C12 C16 120.03 . .
C11 C12 C14 108.00 . .
C10 C13 C14 107.95 . .
C14 C13 C15 120.01 . .
C10 C13 C15 119.99 . .
C12 C14 C13 108.01 . .
C13 C14 C17 120.03 . .
C12 C14 C17 119.99 . .
C13 C15 C18 120.01 . .
C16 C15 C18 107.93 2_665 .
C13 C15 C16 120.03 . 2_665
C12 C16 C15 120.00 . 3_565
C12 C16 C19 119.97 . .
C15 C16 C19 108.02 3_565 .
C14 C17 C18 120.00 . 17_455
C14 C17 C19 120.00 . 18_555
C18 C17 C19 107.98 17_455 18_555
C17 C18 C19 119.98 18_555 18_555
C15 C18 C17 108.01 . 18_555
C15 C18 C19 119.98 . 18_555
C16 C19 C17 108.06 . 17_455
C16 C19 C18 120.02 . 17_455
C17 C19 C18 119.97 17_455 17_455

loop_
_geom_bond_atom_site_label_1
_geom_bond_atom_site_label_2
_geom_bond_distance
_geom_bond_site_symmetry_2
Te4 Ni1 3.016(2) .
Te4 Ni2 2.550(3) .
Te4 Ni3 2.548(14) .
Te4 Ni3 2.551(14) 2_555
Te4 Ni3 2.550(3) 6_555
Ni2 P5 2.148(8) .
Ni3 P6 2.15(3) .
P5 C1 1.800(11) .
P5 C1 1.80(2) 2_555
P5 C1 1.81(3) 3_555
P6 C2 1.799(14) .
P6 C3 1.80(5) .
P6 C4 1.80(3) .
C10 C13 1.4531(1) .
C10 C11 1.3935(1) 2_665
C10 C11 1.4531(1) .
C11 C12 1.4519(1) .
C12 C16 1.3937(1) .
C12 C14 1.4536(1) .
C13 C14 1.4532(1) .
C13 C15 1.3911(1) .
C14 C17 1.3936(1) .
C15 C18 1.4543(1) .
C15 C16 1.4529(1) 2_665
C16 C19 1.4534(1) .
C17 C18 1.4536(1) 17_455
C17 C19 1.4518(1) 18_555
C18 C19 1.3943(1) 18_555
C1 H1A 0.96(18) .
C1 H1B 0.95(5) .
C1 H1C 1.0(2) .
C2 H2A 0.9(3) .
C2 H2B 0.95(17) .
C2 H2C 1.0(2) .
C3 H3A 0.95(15) .
C3 H3B 0.95(13) .
C3 H3C 0.95(10) .
C4 H4A 0.95(9) .
C4 H4B 0.95(11) .
C4 H4C 0.94(17) .
